data_4519297
loop_
_publ_author_name
'Simon, Connor M.'
'Dudra, Samantha L.'
'McGuire, Ryan T.'
'Ferguson, Michael J.'
'Johnson, Erin R.'
'Stradiotto, Mark'

_publ_section_title
;
 Identification of a Nitrenoid Reductive Elimination Pathway in
 Nickel-Catalyzed C--N Cross-Coupling
;
_journal_issue 2
_journal_name_full 'ACS Catalysis'
_journal_page_first 1475
_journal_page_last 1480
_journal_paper_doi 10.1021/acscatal.1c05386
_journal_volume 12
_journal_year 2022
_chemical_formula_moiety 'C42 H45 N Ni O5 P2 S, C6 H6'
_chemical_formula_sum 'C48 H51 N Ni O5 P2 S'
_chemical_formula_weight 874.60
_space_group_crystal_system triclinic
_space_group_IT_number 2
_space_group_name_Hall '-P 1'
_space_group_name_H-M_alt 'P -1'
_atom_sites_solution_hydrogens mixed
_atom_sites_solution_primary dual
_audit_creation_method SHELXL-2018/3
_cell_angle_alpha 82.6614(12)
_cell_angle_beta 76.5673(11)
_cell_angle_gamma 71.5732(10)
_cell_formula_units_Z 2
_cell_length_a 10.7191(3)
_cell_length_b 12.0090(4)
_cell_length_c 18.2064(6)
_cell_measurement_reflns_used 9643
_cell_measurement_temperature 173(2)
_cell_measurement_theta_max 70.21
_cell_measurement_theta_min 3.89
_cell_volume 2158.89(12)
_computing_cell_refinement 'Bruker SAINT'
_computing_data_collection 'Bruker APEX2'
_computing_data_reduction 'Bruker SAINT'
_computing_molecular_graphics 'Bruker SHELXTL'
_computing_publication_material 'Bruker SHELXTL'
_computing_structure_refinement 'SHELXL-2018/3 (Sheldrick, 2018)'
_computing_structure_solution 'SHELXT-2014/5 (Sheldrick, 2015)'
_diffrn_ambient_temperature 173(2)
_diffrn_measured_fraction_theta_full 0.967
_diffrn_measured_fraction_theta_max 0.963
_diffrn_measurement_device_type 'Bruker APEX-II CCD'
_diffrn_measurement_method '\f and \w scans'
_diffrn_radiation_type CuK\a
_diffrn_radiation_wavelength 1.54178
_diffrn_reflns_av_R_equivalents 0.0254
_diffrn_reflns_av_unetI/netI 0.0140
_diffrn_reflns_Laue_measured_fraction_full 0.967
_diffrn_reflns_Laue_measured_fraction_max 0.963
_diffrn_reflns_limit_h_max 13
_diffrn_reflns_limit_h_min -13
_diffrn_reflns_limit_k_max 14
_diffrn_reflns_limit_k_min -14
_diffrn_reflns_limit_l_max 22
_diffrn_reflns_limit_l_min -21
_diffrn_reflns_number 93908
_diffrn_reflns_point_group_measured_fraction_full 0.967
_diffrn_reflns_point_group_measured_fraction_max 0.963
_diffrn_reflns_theta_full 67.679
_diffrn_reflns_theta_max 70.240
_diffrn_reflns_theta_min 2.499
_exptl_absorpt_coefficient_mu 2.180
_exptl_absorpt_correction_T_max 0.8611
_exptl_absorpt_correction_T_min 0.7304
_exptl_absorpt_correction_type numerical
_exptl_absorpt_process_details
; 
 SADABS 2016/2: Krause, L., Herbst-Irmer, R., Sheldrick G.M. & Stalke D., 
 J. Appl. Cryst. 48 (2015) 3-10 
;
_exptl_crystal_colour yellow
_exptl_crystal_density_diffrn 1.345
_exptl_crystal_description block
_exptl_crystal_F_000 920
_exptl_crystal_size_max 0.163
_exptl_crystal_size_mid 0.146
_exptl_crystal_size_min 0.144
_refine_diff_density_max 1.048
_refine_diff_density_min -0.389
_refine_diff_density_rms 0.051
_refine_ls_extinction_method none
_refine_ls_goodness_of_fit_ref 1.026
_refine_ls_hydrogen_treatment mixed
_refine_ls_matrix_type full
_refine_ls_number_parameters 529
_refine_ls_number_reflns 7920
_refine_ls_number_restraints 0
_refine_ls_restrained_S_all 1.026
_refine_ls_R_factor_all 0.0371
_refine_ls_R_factor_gt 0.0363
_refine_ls_shift/su_max 0.023
_refine_ls_shift/su_mean 0.000
_refine_ls_structure_factor_coef Fsqd
_refine_ls_weighting_details 'w=1/[\s^2^(Fo^2^)+(0.0420P)^2^+2.0232P] where P=(Fo^2^+2Fc^2^)/3'
_refine_ls_weighting_scheme calc
_refine_ls_wR_factor_gt 0.0923
_refine_ls_wR_factor_ref 0.0929
_reflns_Friedel_coverage 0.000
_reflns_number_gt 7677
_reflns_number_total 7920
_reflns_threshold_expression 'I > 2\s(I)'
_cod_data_source_file cs1c05386_si_002.cif
_cod_data_source_block dal2022
_cod_original_cell_volume 2158.90(12)
_cod_database_code 4519297
_shelx_shelxl_version_number 2018/3
_shelx_space_group_comment
; 
The symmetry employed for this shelxl refinement is uniquely defined 
by the following loop, which should always be used as a source of 
symmetry information in preference to the above space-group names. 
They are only intended as comments. 
;
_shelx_estimated_absorpt_t_min 0.718
_shelx_estimated_absorpt_t_max 0.744

loop_
_space_group_symop_operation_xyz
'x, y, z'
'-x, -y, -z'

loop_
_atom_site_label
_atom_site_type_symbol
_atom_site_fract_x
_atom_site_fract_y
_atom_site_fract_z
_atom_site_U_iso_or_equiv
_atom_site_adp_type
_atom_site_occupancy
_atom_site_site_symmetry_order
_atom_site_calc_flag
_atom_site_refinement_flags_posn
_atom_site_refinement_flags_adp
_atom_site_refinement_flags_occupancy
_atom_site_disorder_assembly
_atom_site_disorder_group
Ni1 Ni 0.20902(3) 0.16744(2) 0.23713(2) 0.02097(9) Uani 1 1 d . . . . .
S1 S 0.35893(5) -0.10447(4) 0.22562(3) 0.02928(11) Uani 1 1 d . . . . .
P1 P 0.08364(4) 0.23320(4) 0.14965(2) 0.02106(10) Uani 1 1 d . . . . .
P2 P 0.09264(4) 0.32042(4) 0.29591(2) 0.02155(10) Uani 1 1 d . . . . .
O1 O -0.07301(14) 0.20975(13) 0.05521(8) 0.0342(3) Uani 1 1 d . . . . .
O2 O 0.11253(16) 0.11760(12) -0.03788(8) 0.0371(3) Uani 1 1 d . . . . .
O3 O 0.26244(14) 0.13234(13) 0.03264(8) 0.0354(3) Uani 1 1 d . . . . .
O4 O 0.26161(15) -0.11886(13) 0.29252(9) 0.0415(4) Uani 1 1 d . . . . .
O5 O 0.39076(17) -0.18624(13) 0.16704(10) 0.0446(4) Uani 1 1 d . . . . .
N1 N 0.31586(17) 0.02509(14) 0.19008(10) 0.0287(3) Uani 1 1 d . . . . .
H1N H 0.341(3) 0.025(2) 0.1460(16) 0.044(7) Uiso 1 1 d . . . . .
C1 C -0.04600(17) 0.37004(15) 0.17861(10) 0.0247(4) Uani 1 1 d . . . . .
C2 C -0.04254(17) 0.40681(15) 0.24782(10) 0.0244(4) Uani 1 1 d . . . . .
C3 C -0.14190(19) 0.50480(17) 0.27958(11) 0.0303(4) Uani 1 1 d . . . . .
H3 H -0.138508 0.529404 0.326452 0.036 Uiso 1 1 calc R U . . .
C4 C -0.24547(19) 0.56635(17) 0.24301(12) 0.0316(4) Uani 1 1 d . . . . .
H4 H -0.313166 0.632847 0.264812 0.038 Uiso 1 1 calc R U . . .
C5 C -0.24983(19) 0.53054(17) 0.17465(12) 0.0315(4) Uani 1 1 d . . . . .
H5 H -0.320868 0.572749 0.149621 0.038 Uiso 1 1 calc R U . . .
C6 C -0.15172(19) 0.43380(17) 0.14231(11) 0.0305(4) Uani 1 1 d . . . . .
H6 H -0.155861 0.410316 0.095260 0.037 Uiso 1 1 calc R U . . .
C11 C -0.0093(2) 0.14613(18) 0.11739(11) 0.0311(4) Uani 1 1 d . . . . .
C12 C 0.0194(2) 0.22698(17) -0.01411(11) 0.0303(4) Uani 1 1 d . . . . .
C13 C 0.1886(2) 0.05988(18) 0.01848(12) 0.0358(5) Uani 1 1 d . . . . .
C14 C 0.18431(18) 0.25332(17) 0.05296(10) 0.0275(4) Uani 1 1 d . . . . .
C15 C 0.0932(2) 0.03412(17) 0.08870(12) 0.0374(5) Uani 1 1 d . . . . .
H15A H 0.144213 -0.006015 0.128338 0.045 Uiso 1 1 calc R U . . .
H15B H 0.046977 -0.019112 0.077222 0.045 Uiso 1 1 calc R U . . .
C16 C 0.09579(18) 0.30753(16) -0.00365(10) 0.0260(4) Uani 1 1 d . . . . .
H16A H 0.031621 0.383199 0.014132 0.031 Uiso 1 1 calc R U . . .
H16B H 0.151886 0.323773 -0.052803 0.031 Uiso 1 1 calc R U . . .
C17 C -0.1249(2) 0.1283(2) 0.18083(13) 0.0430(5) Uani 1 1 d . . . . .
H17A H -0.088706 0.085820 0.224599 0.052 Uiso 1 1 calc R U . . .
H17B H -0.187578 0.205058 0.195541 0.052 Uiso 1 1 calc R U . . .
H17C H -0.172089 0.082771 0.162872 0.052 Uiso 1 1 calc R U . . .
C18 C -0.0643(2) 0.2773(2) -0.07374(13) 0.0429(5) Uani 1 1 d . . . . .
H18A H -0.129294 0.352837 -0.058471 0.051 Uiso 1 1 calc R U . . .
H18B H -0.005502 0.289068 -0.122153 0.051 Uiso 1 1 calc R U . . .
H18C H -0.112281 0.222588 -0.079216 0.051 Uiso 1 1 calc R U . . .
C19 C 0.2916(3) -0.05018(19) -0.01363(13) 0.0446(5) Uani 1 1 d . . . . .
H19A H 0.245716 -0.103206 -0.024400 0.054 Uiso 1 1 calc R U . . .
H19B H 0.348174 -0.029171 -0.060482 0.054 Uiso 1 1 calc R U . . .
H19C H 0.347713 -0.089554 0.023152 0.054 Uiso 1 1 calc R U . . .
C20 C 0.2854(3) 0.3151(2) 0.05297(14) 0.0480(6) Uani 1 1 d . . . . .
H20A H 0.238880 0.396586 0.066208 0.058 Uiso 1 1 calc R U . . .
H20B H 0.340343 0.274904 0.090152 0.058 Uiso 1 1 calc R U . . .
H20C H 0.343170 0.314289 0.002572 0.058 Uiso 1 1 calc R U . . .
C21 C 0.17658(17) 0.42689(15) 0.30444(10) 0.0243(4) Uani 1 1 d . . . . .
C22 C 0.17163(19) 0.52378(17) 0.25211(11) 0.0298(4) Uani 1 1 d . . . . .
H22 H 0.116941 0.537805 0.215647 0.036 Uiso 1 1 calc R U . . .
C23 C 0.2458(2) 0.59929(18) 0.25309(12) 0.0360(4) Uani 1 1 d . . . . .
H23 H 0.241021 0.665162 0.217727 0.043 Uiso 1 1 calc R U . . .
C24 C 0.3267(2) 0.57888(19) 0.30543(13) 0.0381(5) Uani 1 1 d . . . . .
H24 H 0.378093 0.630257 0.305809 0.046 Uiso 1 1 calc R U . . .
C25 C 0.3326(2) 0.48327(18) 0.35737(13) 0.0358(4) Uani 1 1 d . . . . .
H25 H 0.388245 0.469423 0.393305 0.043 Uiso 1 1 calc R U . . .
C26 C 0.25793(19) 0.40756(16) 0.35739(11) 0.0285(4) Uani 1 1 d . . . . .
H26 H 0.262201 0.342569 0.393446 0.034 Uiso 1 1 calc R U . . .
C31 C 0.00188(18) 0.28720(17) 0.38966(11) 0.0283(4) Uani 1 1 d . . . . .
C32 C -0.0490(2) 0.1920(2) 0.39742(13) 0.0396(5) Uani 1 1 d . . . . .
H32 H -0.040412 0.151059 0.354329 0.048 Uiso 1 1 calc R U . . .
C33 C -0.1124(2) 0.1568(2) 0.46831(16) 0.0521(7) Uani 1 1 d . . . . .
H33 H -0.147100 0.091961 0.473421 0.063 Uiso 1 1 calc R U . . .
C34 C -0.1249(2) 0.2158(3) 0.53104(14) 0.0545(7) Uani 1 1 d . . . . .
H34 H -0.166312 0.190509 0.579502 0.065 Uiso 1 1 calc R U . . .
C35 C -0.0775(2) 0.3111(2) 0.52336(13) 0.0475(6) Uani 1 1 d . . . . .
H35 H -0.087853 0.352431 0.566568 0.057 Uiso 1 1 calc R U . . .
C36 C -0.0144(2) 0.3477(2) 0.45302(11) 0.0357(4) Uani 1 1 d . . . . .
H36 H 0.017485 0.414173 0.448290 0.043 Uiso 1 1 calc R U . . .
C41 C 0.31714(18) 0.14106(15) 0.31326(11) 0.0264(4) Uani 1 1 d . . . . .
C42 C 0.43823(19) 0.16987(17) 0.29311(12) 0.0314(4) Uani 1 1 d . . . . .
C43 C 0.5159(2) 0.15653(19) 0.34774(14) 0.0408(5) Uani 1 1 d . . . . .
H43 H 0.598654 0.174707 0.334018 0.049 Uiso 1 1 calc R U . . .
C44 C 0.4737(3) 0.11736(19) 0.42117(14) 0.0455(6) Uani 1 1 d . . . . .
H44 H 0.525803 0.111454 0.457986 0.055 Uiso 1 1 calc R U . . .
C45 C 0.3563(2) 0.08685(18) 0.44111(12) 0.0409(5) Uani 1 1 d . . . . .
H45 H 0.327612 0.059232 0.491527 0.049 Uiso 1 1 calc R U . . .
C46 C 0.2800(2) 0.09657(17) 0.38738(11) 0.0326(4) Uani 1 1 d . . . . .
H46 H 0.200918 0.072562 0.401074 0.039 Uiso 1 1 calc R U . . .
C47 C 0.4836(2) 0.2182(2) 0.21495(13) 0.0387(5) Uani 1 1 d . . . . .
H47A H 0.566861 0.237530 0.212350 0.046 Uiso 1 1 calc R U . . .
H47B H 0.413975 0.289406 0.202930 0.046 Uiso 1 1 calc R U . . .
H47C H 0.499703 0.159405 0.178439 0.046 Uiso 1 1 calc R U . . .
C51 C 0.51193(19) -0.12786(15) 0.25628(11) 0.0286(4) Uani 1 1 d . . . . .
C52 C 0.5178(2) -0.14979(17) 0.33188(12) 0.0345(4) Uani 1 1 d . . . . .
H52 H 0.440416 -0.155079 0.368502 0.041 Uiso 1 1 calc R U . . .
C53 C 0.6377(3) -0.16406(19) 0.35398(14) 0.0441(5) Uani 1 1 d . . . . .
H53 H 0.641527 -0.178837 0.406057 0.053 Uiso 1 1 calc R U . . .
C54 C 0.7524(2) -0.15712(19) 0.30132(16) 0.0466(6) Uani 1 1 d . . . . .
C55 C 0.7449(2) -0.13695(19) 0.22529(15) 0.0439(5) Uani 1 1 d . . . . .
H55 H 0.822419 -0.132496 0.188471 0.053 Uiso 1 1 calc R U . . .
C56 C 0.6268(2) -0.12335(18) 0.20269(13) 0.0365(5) Uani 1 1 d . . . . .
H56 H 0.623625 -0.110882 0.150487 0.044 Uiso 1 1 calc R U . . .
C57 C 0.8824(3) -0.1707(3) 0.3258(2) 0.0767(10) Uani 1 1 d . . . . .
H57A H 0.958198 -0.216126 0.289338 0.092 Uiso 1 1 calc R U . . .
H57B H 0.880917 -0.211996 0.375924 0.092 Uiso 1 1 calc R U . . .
H57C H 0.892196 -0.092896 0.328083 0.092 Uiso 1 1 calc R U . . .
C1S C 0.4976(2) 0.5109(2) -0.07607(13) 0.0415(5) Uani 1 1 d . . . . .
H1S H 0.496052 0.518458 -0.129013 0.050 Uiso 1 1 calc R U . . .
C2S C 0.5699(2) 0.4063(2) -0.04471(14) 0.0429(5) Uani 1 1 d . . . . .
H2S H 0.618387 0.341201 -0.075803 0.051 Uiso 1 1 calc R U . . .
C3S C 0.5723(2) 0.3957(2) 0.03138(14) 0.0438(5) Uani 1 1 d . . . . .
H3S H 0.622684 0.323141 0.053191 0.053 Uiso 1 1 calc R U . . .
C4S C 0.5430(2) 0.3787(2) 0.50648(13) 0.0401(5) Uani 1 1 d . . . . .
H4S H 0.572757 0.294334 0.511052 0.048 Uiso 1 1 calc R U . . .
C5S C 0.6176(2) 0.4388(2) 0.45417(13) 0.0397(5) Uani 1 1 d . . . . .
H5S H 0.699375 0.396379 0.422300 0.048 Uiso 1 1 calc R U . . .
C6S C 0.5745(2) 0.5599(2) 0.44772(13) 0.0411(5) Uani 1 1 d . . . . .
H6S H 0.626385 0.601755 0.411288 0.049 Uiso 1 1 calc R U . . .

loop_
_atom_site_aniso_label
_atom_site_aniso_U_11
_atom_site_aniso_U_22
_atom_site_aniso_U_33
_atom_site_aniso_U_23
_atom_site_aniso_U_13
_atom_site_aniso_U_12
Ni1 0.02355(16) 0.01884(15) 0.01956(16) -0.00125(11) -0.00692(12) -0.00310(11)
S1 0.0332(2) 0.0202(2) 0.0331(3) -0.00357(18) -0.00724(19) -0.00481(17)
P1 0.0239(2) 0.0203(2) 0.0197(2) -0.00117(16) -0.00691(16) -0.00567(16)
P2 0.0233(2) 0.0210(2) 0.0191(2) -0.00188(16) -0.00636(16) -0.00307(16)
O1 0.0340(7) 0.0451(8) 0.0289(7) 0.0022(6) -0.0135(6) -0.0160(6)
O2 0.0524(9) 0.0319(7) 0.0247(7) -0.0047(6) -0.0178(6) -0.0009(6)
O3 0.0326(7) 0.0382(8) 0.0292(7) -0.0031(6) -0.0076(6) -0.0005(6)
O4 0.0390(8) 0.0371(8) 0.0461(9) 0.0008(7) -0.0007(7) -0.0151(6)
O5 0.0573(10) 0.0286(7) 0.0490(10) -0.0154(7) -0.0151(8) -0.0060(7)
N1 0.0360(9) 0.0239(8) 0.0225(9) -0.0032(7) -0.0095(7) -0.0005(6)
C1 0.0241(8) 0.0245(8) 0.0247(9) -0.0009(7) -0.0064(7) -0.0054(7)
C2 0.0238(8) 0.0241(8) 0.0241(9) -0.0006(7) -0.0067(7) -0.0043(7)
C3 0.0305(9) 0.0298(9) 0.0274(10) -0.0051(8) -0.0079(8) -0.0016(8)
C4 0.0275(9) 0.0271(9) 0.0341(11) -0.0029(8) -0.0062(8) 0.0008(7)
C5 0.0276(9) 0.0290(9) 0.0358(11) 0.0021(8) -0.0133(8) -0.0023(7)
C6 0.0314(10) 0.0316(10) 0.0286(10) -0.0016(8) -0.0131(8) -0.0044(8)
C11 0.0425(11) 0.0341(10) 0.0247(10) 0.0017(8) -0.0132(8) -0.0195(9)
C12 0.0369(10) 0.0297(9) 0.0235(10) -0.0015(8) -0.0113(8) -0.0053(8)
C13 0.0472(12) 0.0290(10) 0.0297(11) -0.0057(8) -0.0180(9) -0.0006(9)
C14 0.0263(9) 0.0330(9) 0.0234(9) 0.0012(8) -0.0062(7) -0.0092(7)
C15 0.0633(14) 0.0239(9) 0.0294(11) -0.0018(8) -0.0225(10) -0.0095(9)
C16 0.0299(9) 0.0265(9) 0.0209(9) 0.0051(7) -0.0084(7) -0.0077(7)
C17 0.0419(12) 0.0536(14) 0.0396(12) -0.0007(10) -0.0070(10) -0.0243(10)
C18 0.0540(13) 0.0406(12) 0.0336(12) -0.0015(9) -0.0241(10) -0.0028(10)
C19 0.0603(14) 0.0333(11) 0.0307(11) -0.0068(9) -0.0136(10) 0.0043(10)
C20 0.0511(13) 0.0603(15) 0.0438(13) 0.0094(11) -0.0132(11) -0.0343(12)
C21 0.0250(8) 0.0221(8) 0.0236(9) -0.0051(7) -0.0050(7) -0.0025(7)
C22 0.0334(10) 0.0282(9) 0.0267(10) -0.0003(8) -0.0090(8) -0.0063(8)
C23 0.0411(11) 0.0287(10) 0.0367(11) 0.0004(8) -0.0045(9) -0.0115(8)
C24 0.0373(11) 0.0337(10) 0.0471(13) -0.0100(9) -0.0070(9) -0.0140(9)
C25 0.0351(10) 0.0343(10) 0.0418(12) -0.0097(9) -0.0164(9) -0.0066(8)
C26 0.0314(9) 0.0245(9) 0.0282(10) -0.0056(7) -0.0100(8) -0.0021(7)
C31 0.0245(9) 0.0296(9) 0.0243(9) 0.0015(8) -0.0042(7) -0.0007(7)
C32 0.0395(11) 0.0383(11) 0.0375(12) 0.0030(9) -0.0042(9) -0.0112(9)
C33 0.0400(12) 0.0489(14) 0.0570(16) 0.0192(12) -0.0021(11) -0.0128(10)
C34 0.0354(12) 0.0722(18) 0.0331(13) 0.0179(12) 0.0020(9) 0.0011(11)
C35 0.0358(11) 0.0669(16) 0.0246(11) -0.0012(11) -0.0020(9) 0.0025(11)
C36 0.0296(10) 0.0430(11) 0.0263(10) -0.0045(9) -0.0040(8) 0.0001(8)
C41 0.0297(9) 0.0207(8) 0.0254(9) -0.0052(7) -0.0113(7) 0.0025(7)
C42 0.0305(9) 0.0262(9) 0.0349(11) -0.0063(8) -0.0121(8) 0.0008(7)
C43 0.0359(11) 0.0348(11) 0.0528(14) -0.0093(10) -0.0235(10) 0.0007(9)
C44 0.0560(14) 0.0344(11) 0.0471(14) -0.0078(10) -0.0346(11) 0.0047(10)
C45 0.0561(14) 0.0312(10) 0.0288(11) -0.0020(9) -0.0189(10) 0.0035(9)
C46 0.0398(11) 0.0247(9) 0.0282(10) -0.0037(8) -0.0102(8) 0.0008(8)
C47 0.0298(10) 0.0426(12) 0.0429(12) -0.0014(10) -0.0084(9) -0.0091(9)
C51 0.0317(9) 0.0174(8) 0.0310(10) 0.0006(7) -0.0071(8) 0.0004(7)
C52 0.0406(11) 0.0249(9) 0.0296(10) -0.0030(8) -0.0062(8) 0.0018(8)
C53 0.0589(14) 0.0314(11) 0.0380(12) -0.0078(9) -0.0219(11) 0.0030(10)
C54 0.0405(12) 0.0303(11) 0.0679(17) -0.0110(11) -0.0222(11) 0.0021(9)
C55 0.0336(11) 0.0338(11) 0.0566(15) -0.0029(10) -0.0049(10) -0.0026(9)
C56 0.0373(11) 0.0283(10) 0.0361(11) 0.0030(8) -0.0045(9) -0.0028(8)
C57 0.0587(18) 0.070(2) 0.107(3) -0.0127(19) -0.0443(19) -0.0049(15)
C1S 0.0359(11) 0.0561(14) 0.0384(12) -0.0033(10) -0.0060(9) -0.0227(10)
C2S 0.0347(11) 0.0443(12) 0.0495(14) -0.0129(10) 0.0022(9) -0.0153(9)
C3S 0.0331(11) 0.0426(12) 0.0537(14) 0.0013(10) -0.0080(10) -0.0107(9)
C4S 0.0384(11) 0.0372(11) 0.0435(13) 0.0017(10) -0.0134(9) -0.0075(9)
C5S 0.0307(10) 0.0466(12) 0.0375(12) -0.0026(10) -0.0064(8) -0.0060(9)
C6S 0.0367(11) 0.0475(12) 0.0388(12) 0.0052(10) -0.0071(9) -0.0152(9)

loop_
_atom_type_symbol
_atom_type_description
_atom_type_scat_dispersion_real
_atom_type_scat_dispersion_imag
_atom_type_scat_source
C C 0.0181 0.0091 'International Tables Vol C Tables 4.2.6.8 and 6.1.1.4'
H H 0.0000 0.0000 'International Tables Vol C Tables 4.2.6.8 and 6.1.1.4'
N N 0.0311 0.0180 'International Tables Vol C Tables 4.2.6.8 and 6.1.1.4'
O O 0.0492 0.0322 'International Tables Vol C Tables 4.2.6.8 and 6.1.1.4'
P P 0.2955 0.4335 'International Tables Vol C Tables 4.2.6.8 and 6.1.1.4'
S S 0.3331 0.5567 'International Tables Vol C Tables 4.2.6.8 and 6.1.1.4'
Ni Ni -3.0029 0.5091 'International Tables Vol C Tables 4.2.6.8 and 6.1.1.4'

loop_
_geom_angle_atom_site_label_1
_geom_angle_atom_site_label_2
_geom_angle_atom_site_label_3
_geom_angle
_geom_angle_site_symmetry_1
_geom_angle_site_symmetry_3
_geom_angle_publ_flag
N1 Ni1 C41 92.93(7) . . ?
N1 Ni1 P2 176.48(5) . . ?
C41 Ni1 P2 84.13(5) . . ?
N1 Ni1 P1 95.49(5) . . ?
C41 Ni1 P1 169.14(6) . . ?
P2 Ni1 P1 87.667(19) . . ?
O4 S1 O5 117.20(10) . . ?
O4 S1 N1 110.15(9) . . ?
O5 S1 N1 109.21(9) . . ?
O4 S1 C51 105.99(9) . . ?
O5 S1 C51 105.55(9) . . ?
N1 S1 C51 108.28(9) . . ?
C1 P1 C14 111.06(8) . . ?
C1 P1 C11 103.95(9) . . ?
C14 P1 C11 94.08(9) . . ?
C1 P1 Ni1 109.32(6) . . ?
C14 P1 Ni1 113.09(6) . . ?
C11 P1 Ni1 124.20(6) . . ?
C21 P2 C31 108.19(9) . . ?
C21 P2 C2 103.22(8) . . ?
C31 P2 C2 102.84(8) . . ?
C21 P2 Ni1 117.77(6) . . ?
C31 P2 Ni1 112.96(6) . . ?
C2 P2 Ni1 110.42(6) . . ?
C12 O1 C11 114.90(14) . . ?
C12 O2 C13 111.47(14) . . ?
C13 O3 C14 116.43(14) . . ?
S1 N1 Ni1 129.93(11) . . ?
C2 C1 C6 118.45(17) . . ?
C2 C1 P1 114.35(13) . . ?
C6 C1 P1 126.96(15) . . ?
C3 C2 C1 120.41(16) . . ?
C3 C2 P2 121.54(14) . . ?
C1 C2 P2 118.02(13) . . ?
C4 C3 C2 120.28(18) . . ?
C5 C4 C3 119.70(18) . . ?
C4 C5 C6 120.67(17) . . ?
C5 C6 C1 120.47(18) . . ?
O1 C11 C15 108.35(16) . . ?
O1 C11 C17 105.31(16) . . ?
C15 C11 C17 114.65(18) . . ?
O1 C11 P1 110.94(12) . . ?
C15 C11 P1 106.88(14) . . ?
C17 C11 P1 110.74(14) . . ?
O2 C12 O1 110.60(15) . . ?
O2 C12 C16 108.90(16) . . ?
O1 C12 C16 110.97(15) . . ?
O2 C12 C18 108.11(16) . . ?
O1 C12 C18 106.55(17) . . ?
C16 C12 C18 111.66(17) . . ?
O3 C13 O2 109.63(16) . . ?
O3 C13 C15 111.90(16) . . ?
O2 C13 C15 108.45(17) . . ?
O3 C13 C19 106.25(18) . . ?
O2 C13 C19 107.91(16) . . ?
C15 C13 C19 112.60(18) . . ?
O3 C14 C20 105.81(17) . . ?
O3 C14 C16 108.59(15) . . ?
C20 C14 C16 113.57(17) . . ?
O3 C14 P1 103.69(11) . . ?
C20 C14 P1 112.61(15) . . ?
C16 C14 P1 111.81(13) . . ?
C13 C15 C11 110.57(16) . . ?
C12 C16 C14 111.03(15) . . ?
C26 C21 C22 118.82(17) . . ?
C26 C21 P2 121.03(14) . . ?
C22 C21 P2 119.80(14) . . ?
C23 C22 C21 120.60(18) . . ?
C24 C23 C22 120.09(19) . . ?
C23 C24 C25 119.84(19) . . ?
C24 C25 C26 120.63(19) . . ?
C25 C26 C21 120.01(18) . . ?
C36 C31 C32 119.12(19) . . ?
C36 C31 P2 124.05(16) . . ?
C32 C31 P2 116.79(16) . . ?
C31 C32 C33 120.1(2) . . ?
C34 C33 C32 120.2(2) . . ?
C35 C34 C33 119.9(2) . . ?
C34 C35 C36 120.7(2) . . ?
C31 C36 C35 120.0(2) . . ?
C46 C41 C42 118.32(17) . . ?
C46 C41 Ni1 123.68(15) . . ?
C42 C41 Ni1 117.99(14) . . ?
C43 C42 C41 119.4(2) . . ?
C43 C42 C47 119.5(2) . . ?
C41 C42 C47 121.07(17) . . ?
C44 C43 C42 120.9(2) . . ?
C45 C44 C43 120.1(2) . . ?
C44 C45 C46 119.8(2) . . ?
C45 C46 C41 121.4(2) . . ?
C52 C51 C56 119.90(19) . . ?
C52 C51 S1 121.04(16) . . ?
C56 C51 S1 119.06(16) . . ?
C51 C52 C53 119.5(2) . . ?
C52 C53 C54 121.2(2) . . ?
C53 C54 C55 118.4(2) . . ?
C53 C54 C57 121.1(3) . . ?
C55 C54 C57 120.6(3) . . ?
C56 C55 C54 120.9(2) . . ?
C55 C56 C51 120.1(2) . . ?
C3S C1S C2S 120.1(2) 2_665 . ?
C3S C2S C1S 119.9(2) . . ?
C1S C3S C2S 120.0(2) 2_665 . ?
C5S C4S C6S 119.9(2) . 2_666 ?
C6S C5S C4S 119.9(2) . . ?
C5S C6S C4S 120.2(2) . 2_666 ?

loop_
_geom_bond_atom_site_label_1
_geom_bond_atom_site_label_2
_geom_bond_distance
_geom_bond_site_symmetry_2
_geom_bond_publ_flag
Ni1 N1 1.9101(16) . ?
Ni1 C41 1.9408(18) . ?
Ni1 P2 2.1237(5) . ?
Ni1 P1 2.2290(5) . ?
S1 O4 1.4392(15) . ?
S1 O5 1.4508(15) . ?
S1 N1 1.5749(16) . ?
S1 C51 1.782(2) . ?
P1 C1 1.8295(18) . ?
P1 C14 1.8697(19) . ?
P1 C11 1.8760(19) . ?
P2 C21 1.8197(18) . ?
P2 C31 1.8217(19) . ?
P2 C2 1.8301(18) . ?
O1 C12 1.449(2) . ?
O1 C11 1.463(2) . ?
O2 C12 1.423(2) . ?
O2 C13 1.431(2) . ?
O3 C13 1.428(3) . ?
O3 C14 1.474(2) . ?
C1 C2 1.399(3) . ?
C1 C6 1.406(2) . ?
C2 C3 1.396(3) . ?
C3 C4 1.386(3) . ?
C4 C5 1.383(3) . ?
C5 C6 1.385(3) . ?
C11 C15 1.506(3) . ?
C11 C17 1.534(3) . ?
C12 C16 1.504(3) . ?
C12 C18 1.513(3) . ?
C13 C15 1.506(3) . ?
C13 C19 1.511(3) . ?
C14 C20 1.494(3) . ?
C14 C16 1.510(2) . ?
C21 C26 1.396(3) . ?
C21 C22 1.402(3) . ?
C22 C23 1.386(3) . ?
C23 C24 1.382(3) . ?
C24 C25 1.386(3) . ?
C25 C26 1.388(3) . ?
C31 C36 1.389(3) . ?
C31 C32 1.393(3) . ?
C32 C33 1.393(3) . ?
C33 C34 1.378(4) . ?
C34 C35 1.371(4) . ?
C35 C36 1.390(3) . ?
C41 C46 1.402(3) . ?
C41 C42 1.403(3) . ?
C42 C43 1.403(3) . ?
C42 C47 1.498(3) . ?
C43 C44 1.381(4) . ?
C44 C45 1.377(4) . ?
C45 C46 1.386(3) . ?
C51 C52 1.380(3) . ?
C51 C56 1.394(3) . ?
C52 C53 1.388(3) . ?
C53 C54 1.391(4) . ?
C54 C55 1.391(4) . ?
C54 C57 1.514(4) . ?
C55 C56 1.376(3) . ?
C1S C3S 1.379(3) 2_665 ?
C1S C2S 1.382(3) . ?
C2S C3S 1.380(4) . ?
C4S C5S 1.380(3) . ?
C4S C6S 1.381(3) 2_666 ?
C5S C6S 1.378(3) . ?

loop_
_geom_torsion_atom_site_label_1
_geom_torsion_atom_site_label_2
_geom_torsion_atom_site_label_3
_geom_torsion_atom_site_label_4
_geom_torsion
_geom_torsion_site_symmetry_1
_geom_torsion_site_symmetry_2
_geom_torsion_site_symmetry_3
_geom_torsion_site_symmetry_4
_geom_torsion_publ_flag
N1 Ni1 P1 C1 175.89(8) . . . . ?
C41 Ni1 P1 C1 -43.4(3) . . . . ?
P2 Ni1 P1 C1 -2.55(6) . . . . ?
N1 Ni1 P1 C14 -59.81(9) . . . . ?
C41 Ni1 P1 C14 80.9(3) . . . . ?
P2 Ni1 P1 C14 121.74(7) . . . . ?
N1 Ni1 P1 C11 52.72(10) . . . . ?
C41 Ni1 P1 C11 -166.6(3) . . . . ?
P2 Ni1 P1 C11 -125.72(8) . . . . ?
C41 Ni1 P2 C21 58.71(9) . . . . ?
P1 Ni1 P2 C21 -114.17(7) . . . . ?
C41 Ni1 P2 C31 -68.61(9) . . . . ?
P1 Ni1 P2 C31 118.51(7) . . . . ?
C41 Ni1 P2 C2 176.86(9) . . . . ?
P1 Ni1 P2 C2 3.98(6) . . . . ?
O4 S1 N1 Ni1 26.91(16) . . . . ?
O5 S1 N1 Ni1 156.96(12) . . . . ?
C51 S1 N1 Ni1 -88.57(14) . . . . ?
C41 Ni1 N1 S1 52.34(14) . . . . ?
P1 Ni1 N1 S1 -134.52(12) . . . . ?
C14 P1 C1 C2 -125.45(14) . . . . ?
C11 P1 C1 C2 134.52(14) . . . . ?
Ni1 P1 C1 C2 0.03(15) . . . . ?
C14 P1 C1 C6 60.23(19) . . . . ?
C11 P1 C1 C6 -39.80(19) . . . . ?
Ni1 P1 C1 C6 -174.30(15) . . . . ?
C6 C1 C2 C3 -0.2(3) . . . . ?
P1 C1 C2 C3 -175.03(14) . . . . ?
C6 C1 C2 P2 178.14(14) . . . . ?
P1 C1 C2 P2 3.30(19) . . . . ?
C21 P2 C2 C3 -60.29(17) . . . . ?
C31 P2 C2 C3 52.19(17) . . . . ?
Ni1 P2 C2 C3 172.96(14) . . . . ?
C21 P2 C2 C1 121.39(15) . . . . ?
C31 P2 C2 C1 -126.13(15) . . . . ?
Ni1 P2 C2 C1 -5.35(16) . . . . ?
C1 C2 C3 C4 0.3(3) . . . . ?
P2 C2 C3 C4 -177.94(15) . . . . ?
C2 C3 C4 C5 -0.2(3) . . . . ?
C3 C4 C5 C6 0.0(3) . . . . ?
C4 C5 C6 C1 0.2(3) . . . . ?
C2 C1 C6 C5 -0.1(3) . . . . ?
P1 C1 C6 C5 174.06(15) . . . . ?
C12 O1 C11 C15 -51.5(2) . . . . ?
C12 O1 C11 C17 -174.60(16) . . . . ?
C12 O1 C11 P1 65.54(18) . . . . ?
C1 P1 C11 O1 59.17(15) . . . . ?
C14 P1 C11 O1 -53.72(15) . . . . ?
Ni1 P1 C11 O1 -175.31(10) . . . . ?
C1 P1 C11 C15 177.09(13) . . . . ?
C14 P1 C11 C15 64.21(14) . . . . ?
Ni1 P1 C11 C15 -57.39(15) . . . . ?
C1 P1 C11 C17 -57.39(16) . . . . ?
C14 P1 C11 C17 -170.28(15) . . . . ?
Ni1 P1 C11 C17 68.13(17) . . . . ?
C13 O2 C12 O1 -59.1(2) . . . . ?
C13 O2 C12 C16 63.1(2) . . . . ?
C13 O2 C12 C18 -175.45(18) . . . . ?
C11 O1 C12 O2 54.5(2) . . . . ?
C11 O1 C12 C16 -66.4(2) . . . . ?
C11 O1 C12 C18 171.81(16) . . . . ?
C14 O3 C13 O2 54.2(2) . . . . ?
C14 O3 C13 C15 -66.1(2) . . . . ?
C14 O3 C13 C19 170.60(15) . . . . ?
C12 O2 C13 O3 -60.4(2) . . . . ?
C12 O2 C13 C15 62.0(2) . . . . ?
C12 O2 C13 C19 -175.73(18) . . . . ?
C13 O3 C14 C20 -171.51(17) . . . . ?
C13 O3 C14 C16 -49.2(2) . . . . ?
C13 O3 C14 P1 69.79(16) . . . . ?
C1 P1 C14 O3 -168.63(11) . . . . ?
C11 P1 C14 O3 -61.98(12) . . . . ?
Ni1 P1 C14 O3 68.03(12) . . . . ?
C1 P1 C14 C20 77.47(17) . . . . ?
C11 P1 C14 C20 -175.88(16) . . . . ?
Ni1 P1 C14 C20 -45.87(17) . . . . ?
C1 P1 C14 C16 -51.82(16) . . . . ?
C11 P1 C14 C16 54.83(15) . . . . ?
Ni1 P1 C14 C16 -175.16(11) . . . . ?
O3 C13 C15 C11 61.8(2) . . . . ?
O2 C13 C15 C11 -59.3(2) . . . . ?
C19 C13 C15 C11 -178.63(17) . . . . ?
O1 C11 C15 C13 53.2(2) . . . . ?
C17 C11 C15 C13 170.43(17) . . . . ?
P1 C11 C15 C13 -66.46(18) . . . . ?
O2 C12 C16 C14 -57.7(2) . . . . ?
O1 C12 C16 C14 64.3(2) . . . . ?
C18 C12 C16 C14 -177.00(17) . . . . ?
O3 C14 C16 C12 49.3(2) . . . . ?
C20 C14 C16 C12 166.75(18) . . . . ?
P1 C14 C16 C12 -64.46(19) . . . . ?
C31 P2 C21 C26 51.52(17) . . . . ?
C2 P2 C21 C26 160.02(15) . . . . ?
Ni1 P2 C21 C26 -78.06(16) . . . . ?
C31 P2 C21 C22 -135.32(15) . . . . ?
C2 P2 C21 C22 -26.81(17) . . . . ?
Ni1 P2 C21 C22 95.10(15) . . . . ?
C26 C21 C22 C23 -0.2(3) . . . . ?
P2 C21 C22 C23 -173.55(16) . . . . ?
C21 C22 C23 C24 0.7(3) . . . . ?
C22 C23 C24 C25 -0.5(3) . . . . ?
C23 C24 C25 C26 0.0(3) . . . . ?
C24 C25 C26 C21 0.4(3) . . . . ?
C22 C21 C26 C25 -0.3(3) . . . . ?
P2 C21 C26 C25 172.92(15) . . . . ?
C21 P2 C31 C36 8.74(18) . . . . ?
C2 P2 C31 C36 -100.03(17) . . . . ?
Ni1 P2 C31 C36 140.95(15) . . . . ?
C21 P2 C31 C32 -168.74(15) . . . . ?
C2 P2 C31 C32 82.49(16) . . . . ?
Ni1 P2 C31 C32 -36.53(17) . . . . ?
C36 C31 C32 C33 -1.5(3) . . . . ?
P2 C31 C32 C33 176.09(17) . . . . ?
C31 C32 C33 C34 -0.1(3) . . . . ?
C32 C33 C34 C35 1.5(4) . . . . ?
C33 C34 C35 C36 -1.2(3) . . . . ?
C32 C31 C36 C35 1.8(3) . . . . ?
P2 C31 C36 C35 -175.65(15) . . . . ?
C34 C35 C36 C31 -0.4(3) . . . . ?
N1 Ni1 C41 C46 -100.33(16) . . . . ?
P2 Ni1 C41 C46 77.74(15) . . . . ?
P1 Ni1 C41 C46 118.8(3) . . . . ?
N1 Ni1 C41 C42 80.66(15) . . . . ?
P2 Ni1 C41 C42 -101.27(14) . . . . ?
P1 Ni1 C41 C42 -60.2(4) . . . . ?
C46 C41 C42 C43 -1.7(3) . . . . ?
Ni1 C41 C42 C43 177.32(15) . . . . ?
C46 C41 C42 C47 -179.77(18) . . . . ?
Ni1 C41 C42 C47 -0.7(2) . . . . ?
C41 C42 C43 C44 -1.1(3) . . . . ?
C47 C42 C43 C44 177.0(2) . . . . ?
C42 C43 C44 C45 2.3(3) . . . . ?
C43 C44 C45 C46 -0.6(3) . . . . ?
C44 C45 C46 C41 -2.4(3) . . . . ?
C42 C41 C46 C45 3.5(3) . . . . ?
Ni1 C41 C46 C45 -175.53(15) . . . . ?
O4 S1 C51 C52 -2.34(18) . . . . ?
O5 S1 C51 C52 -127.32(16) . . . . ?
N1 S1 C51 C52 115.82(16) . . . . ?
O4 S1 C51 C56 177.89(15) . . . . ?
O5 S1 C51 C56 52.90(18) . . . . ?
N1 S1 C51 C56 -63.95(17) . . . . ?
C56 C51 C52 C53 1.7(3) . . . . ?
S1 C51 C52 C53 -178.05(15) . . . . ?
C51 C52 C53 C54 -0.2(3) . . . . ?
C52 C53 C54 C55 -0.8(3) . . . . ?
C52 C53 C54 C57 179.0(2) . . . . ?
C53 C54 C55 C56 0.4(3) . . . . ?
C57 C54 C55 C56 -179.4(2) . . . . ?
C54 C55 C56 C51 1.0(3) . . . . ?
C52 C51 C56 C55 -2.1(3) . . . . ?
S1 C51 C56 C55 177.67(16) . . . . ?
C3S C1S C2S C3S -0.2(4) 2_665 . . . ?
C1S C2S C3S C1S 0.2(4) . . . 2_665 ?
C6S C4S C5S C6S -0.1(4) 2_666 . . . ?
C4S C5S C6S C4S 0.1(4) . . . 2_666 ?
